data_1537668
loop_
_publ_author_name
'Appleman, D.E.'
'Evans, H.T.jr.'

_publ_section_title
;
 The crystal structures of synthetic anhydrous carnotite, K2 (U O2)2 V2
 O8, and its cesium analogue, Cs2 (U O2)2 V O8
;
_journal_name_full 'American Mineralogist'
_journal_page_first 825
_journal_page_last 842
_journal_volume 50
_journal_year 1965
_chemical_formula_sum 'K2 O12 U2 V2'
_chemical_name_systematic 'K2 (U O2)2 (V O4)2'
_space_group_IT_number 14
_symmetry_space_group_name_Hall '-P 2yab'
_symmetry_space_group_name_H-M 'P 1 21/a 1'
_cell_angle_alpha 90
_cell_angle_beta 103.83
_cell_angle_gamma 90
_cell_formula_units_Z 2
_cell_length_a 10.47
_cell_length_b 8.41
_cell_length_c 6.59
_cell_volume 563.445
_citation_journal_id_ASTM AMMIAY
_cod_data_source_file Appleman_AMMIAY_1965_1101.cif
_cod_data_source_block K2O12U2V2
_cod_original_cell_volume 563.4449
_cod_original_sg_symbol_Hall '-P 2ybc (z,y,-x)'
_cod_database_code 1537668

loop_
_symmetry_equiv_pos_as_xyz
x,y,z
-x+1/2,y+1/2,-z
-x,-y,-z
x-1/2,-y-1/2,z

loop_
_atom_site_label
_atom_site_type_symbol
_atom_site_fract_x
_atom_site_fract_y
_atom_site_fract_z
_atom_site_occupancy
_atom_site_U_iso_or_equiv
O5 O-2 0.8953 0.4424 0.982 1 0.0
O1 O-2 0.6238 0.4382 0.7415 1 0.0
O6 O-2 0.7786 0.7077 0.9418 1 0.0
O3 O-2 0.5098 0.6525 0.9667 1 0.0
O2 O-2 0.7406 0.5226 0.233 1 0.0
U1 U+6 0.6813 0.4795 0.9873 1 0.0
K1 K+1 0.6358 0.7681 0.4576 1 0.0
O4 O-2 0.9347 0.6342 0.6603 1 0.0
V1 V+5 0.944 0.6495 0.8959 1 0.0
